data_9001910
loop_
_publ_author_name
'Yang, H.'
'Hazen, R. M.'
'Prewitt, C. T.'
'Finger, L. W.'
'Lu, R.'
'Hemley, R. J.'

_publ_section_title
;
 High-pressure single-crystal X-ray diffraction and infrared spectroscopic
 studies of the C2/m-P2_1/m phase transition in cummingtonite
 Sample: P = 0.00 GPa, in air
;
_journal_name_full 'American Mineralogist'
_journal_page_first 288
_journal_page_last 299
_journal_volume 83
_journal_year 1998
_chemical_formula_sum 'Al0.008 Ca0.076 Fe3.471 Mg3.445 O24 Si8'
_chemical_name_mineral Cummingtonite
_space_group_IT_number 12
_symmetry_space_group_name_Hall '-C 2y'
_symmetry_space_group_name_H-M 'C 1 2/m 1'
_cell_angle_alpha 90
_cell_angle_beta 102.020
_cell_angle_gamma 90
_cell_length_a 9.5220
_cell_length_b 18.1833
_cell_length_c 5.3184
_cell_formula_units_Z 2
_cell_volume 900.646
_database_code_amcsd 0001970
_diffrn_ambient_pressure 0
_exptl_crystal_density_diffrn 3.280
_cod_original_formula_sum 'Fe3.471 Mg3.445 Al.008 Ca.076 Si8 O24'
_cod_database_code 9001910

loop_
_space_group_symop_operation_xyz
x,y,z
1/2+x,1/2+y,z
x,-y,z
1/2+x,1/2-y,z
-x,y,-z
1/2-x,1/2+y,-z
-x,-y,-z
1/2-x,1/2-y,-z

loop_
_atom_site_label
_atom_site_fract_x
_atom_site_fract_y
_atom_site_fract_z
_atom_site_occupancy
_atom_site_U_iso_or_equiv
Fe1 0.00000 0.08740 0.50000 0.40500 0.00950
Mg1 0.00000 0.08740 0.50000 0.59500 0.00950
Fe2 0.00000 0.17760 0.00000 0.20700 0.00988
Mg2 0.00000 0.17760 0.00000 0.78900 0.00988
Al2 0.00000 0.17760 0.00000 0.00400 0.00988
Fe3 0.00000 0.00000 0.00000 0.39300 0.00773
Mg3 0.00000 0.00000 0.00000 0.60700 0.00773
Fe4 0.00000 0.25920 0.50000 0.92700 0.01178
Mg4 0.00000 0.25920 0.50000 0.03500 0.01178
Ca4 0.00000 0.25920 0.50000 0.03800 0.01178
Si1 0.28650 0.08410 0.27350 1.00000 0.00849
Si2 0.29720 0.16850 0.78000 1.00000 0.00760
O1 0.11390 0.08750 0.20700 1.00000 0.00963
O2 0.12430 0.17290 0.71810 1.00000 0.01140
O3 0.11810 0.00000 0.70810 1.00000 0.01102
O4 0.38080 0.24500 0.76820 1.00000 0.01203
O5 0.35180 0.13020 0.06220 1.00000 0.01089
O6 0.35040 0.11900 0.55580 1.00000 0.01482
O7 0.34330 0.00000 0.27230 1.00000 0.01191

loop_
_cod_related_entry_id
_cod_related_entry_database
_cod_related_entry_code
1 AMCSD 0001970
